data_4024253
loop_
_publ_author_name
'Angelica L. P. Cornacchio'
'Jacquelyn T. Price'
'Michael C. Jennings'
'Robert McDonald'
'Viktor N. Staroverov'
'Nathan D. Jones'

_publ_section_title
;
Meta-Substituted Thienyl Benzenes: A Comparative Synthetic, Structural and
Computational Study
;
_journal_name_full 'Journal of Organic Chemistry'
_journal_page_first 530
_journal_page_last 544
_journal_paper_doi 10.1021/jo801771d
_journal_volume 74
_journal_year 2009
_chemical_formula_moiety 'C30 H18 S6'
_chemical_formula_sum 'C30 H18 S6'
_chemical_formula_weight 570.80
_chemical_name_systematic
; 

 ? 

;
_space_group_IT_number 19
_symmetry_cell_setting orthorhombic
_symmetry_space_group_name_Hall 'P 2ac 2ab'
_symmetry_space_group_name_H-M 'P 21 21 21'
_atom_sites_solution_hydrogens geom
_atom_sites_solution_primary direct
_atom_sites_solution_secondary difmap
_audit_creation_method SHELXL-97
_cell_angle_alpha 90.00
_cell_angle_beta 90.00
_cell_angle_gamma 90.00
_cell_formula_units_Z 8
_cell_length_a 7.3457(5)
_cell_length_b 23.4327(16)
_cell_length_c 29.416(2)
_cell_measurement_reflns_used 2262
_cell_measurement_temperature 193(2)
_cell_measurement_theta_max 18.31
_cell_measurement_theta_min 2.22
_cell_volume 5063.4(6)
_computing_cell_refinement 'Bruker SAINT (Bruker, 1997)'
_computing_data_collection 'Bruker SMART (Bruker, 1997)'
_computing_data_reduction 'Bruker SAINT (Bruker, 1997)'
_computing_molecular_graphics 'Bruker SHELXTL (Bruker, 1997)'
_computing_publication_material 'Bruker SHELXTL (Bruker, 1997)'
_computing_structure_refinement 'SHELXL-97 (Sheldrick, 1997)'
_computing_structure_solution 'SHELXS-97 (Sheldrick, 1990)'
_diffrn_ambient_temperature 193(2)
_diffrn_detector_area_resol_mean 8.192
_diffrn_measured_fraction_theta_full 1.000
_diffrn_measured_fraction_theta_max 1.000
_diffrn_measurement_device_type 'Bruker PLATFORM diffractometer/SMART 1000 CCD area detector'
_diffrn_measurement_method '\w scans'
_diffrn_radiation_monochromator graphite
_diffrn_radiation_source 'fine-focus sealed tube'
_diffrn_radiation_type MoK\a
_diffrn_radiation_wavelength 0.71073
_diffrn_reflns_av_R_equivalents 0.1312
_diffrn_reflns_av_sigmaI/netI 0.1001
_diffrn_reflns_limit_h_max 8
_diffrn_reflns_limit_h_min -8
_diffrn_reflns_limit_k_max 27
_diffrn_reflns_limit_k_min -27
_diffrn_reflns_limit_l_max 34
_diffrn_reflns_limit_l_min -34
_diffrn_reflns_number 35079
_diffrn_reflns_theta_full 25.00
_diffrn_reflns_theta_max 25.00
_diffrn_reflns_theta_min 1.11
_diffrn_standards_decay_% 0
_diffrn_standards_interval_time 0
_diffrn_standards_number 0
_exptl_absorpt_coefficient_mu 0.561
_exptl_absorpt_correction_T_max 0.9889
_exptl_absorpt_correction_T_min 0.7865
_exptl_absorpt_correction_type multi-scan
_exptl_absorpt_process_details 'SADABS (Sheldrick, 1996)'
_exptl_crystal_colour yellow
_exptl_crystal_density_diffrn 1.498
_exptl_crystal_density_method 'not measured'
_exptl_crystal_description plate
_exptl_crystal_F_000 2352
_exptl_crystal_size_max 0.45
_exptl_crystal_size_mid 0.09
_exptl_crystal_size_min 0.02
_refine_diff_density_max 0.407
_refine_diff_density_min -0.356
_refine_diff_density_rms 0.106
_refine_ls_abs_structure_details 'Flack H D (1983), Acta Cryst. A39, 876-881'
_refine_ls_abs_structure_Flack 0.46(11)
_refine_ls_extinction_method none
_refine_ls_goodness_of_fit_ref 1.045
_refine_ls_hydrogen_treatment constr
_refine_ls_matrix_type full
_refine_ls_number_parameters 664
_refine_ls_number_reflns 8902
_refine_ls_number_restraints 5
_refine_ls_restrained_S_all 1.045
_refine_ls_R_factor_all 0.1214
_refine_ls_R_factor_gt 0.0609
_refine_ls_shift/su_max 0.000
_refine_ls_shift/su_mean 0.000
_refine_ls_structure_factor_coef Fsqd
_refine_ls_weighting_details 'calc w=1/[\s^2^(Fo^2^)+(0.0619P)^2^+0.3930P] where P=(Fo^2^+2Fc^2^)/3'
_refine_ls_weighting_scheme calc
_refine_ls_wR_factor_gt 0.1189
_refine_ls_wR_factor_ref 0.1463
_reflns_number_gt 5414
_reflns_number_total 8902
_reflns_threshold_expression I>2\s(I)
_cod_data_source_file jo801771d_si_002.cif
_cod_data_source_block 4
_cod_depositor_comments
;
The following automatic conversions were performed:
'_symmetry_cell_setting' value 'Orthorhombic' changed to 'orthorhombic'
according to '/home/saulius/struct/CIF-dictionaries/cif_core.dic'
dictionary named 'cif_core.dic' version 2.4.1 from 2010-06-29.

Automatic conversion script
Id: cif_fix_enum 1527 2010-12-29 10:47:43Z saulius 
;
_cod_database_code 4024253

loop_
_symmetry_equiv_pos_as_xyz
'x, y, z'
'-x+1/2, -y, z+1/2'
'-x, y+1/2, -z+1/2'
'x+1/2, -y+1/2, -z'

loop_
_atom_site_label
_atom_site_type_symbol
_atom_site_fract_x
_atom_site_fract_y
_atom_site_fract_z
_atom_site_U_iso_or_equiv
_atom_site_adp_type
_atom_site_occupancy
_atom_site_symmetry_multiplicity
_atom_site_calc_flag
_atom_site_refinement_flags
_atom_site_disorder_assembly
_atom_site_disorder_group
S21 S 0.5427(2) 0.27390(7) 0.32878(6) 0.0397(4) Uani 1 1 d . . .
S22 S 0.6109(3) 0.09815(7) 0.36328(6) 0.0483(5) Uani 1 1 d . . .
S31 S 0.5500(3) 0.49704(7) 0.33287(6) 0.0446(5) Uani 1 1 d . . .
S32 S 0.5134(3) 0.67398(8) 0.37771(6) 0.0545(5) Uani 1 1 d . . .
S41 S 0.4714(3) 0.44139(7) 0.09815(6) 0.0394(4) Uani 1 1 d . . .
S42 S 0.2960(3) 0.41302(9) -0.04201(6) 0.0529(5) Uani 1 1 d . . .
C11 C 0.4367(8) 0.3350(3) 0.2520(2) 0.0342(17) Uani 1 1 d . . .
C12 C 0.4611(9) 0.3872(3) 0.2751(2) 0.0355(16) Uani 1 1 d . . .
H12 H 0.4768 0.3869 0.3071 0.043 Uiso 1 1 calc R . .
C13 C 0.4629(9) 0.4392(3) 0.2522(2) 0.0349(16) Uani 1 1 d . . .
C14 C 0.4394(9) 0.4380(3) 0.2052(2) 0.0386(17) Uani 1 1 d . . .
H14 H 0.4419 0.4730 0.1889 0.046 Uiso 1 1 calc R . .
C15 C 0.4123(8) 0.3876(3) 0.1811(2) 0.0372(17) Uani 1 1 d . . .
C16 C 0.4122(9) 0.3366(3) 0.2051(2) 0.0409(18) Uani 1 1 d . . .
H16 H 0.3948 0.3018 0.1891 0.049 Uiso 1 1 calc R . .
C21 C 0.4354(9) 0.2807(3) 0.2767(2) 0.0355(17) Uani 1 1 d . . .
C22 C 0.3652(9) 0.2299(3) 0.2633(2) 0.0410(18) Uani 1 1 d . . .
H22 H 0.3015 0.2247 0.2355 0.049 Uiso 1 1 calc R . .
C23 C 0.3963(10) 0.1854(3) 0.2948(2) 0.0432(18) Uani 1 1 d . . .
H23 H 0.3549 0.1474 0.2902 0.052 Uiso 1 1 calc R . .
C24 C 0.4893(9) 0.2017(3) 0.3316(2) 0.0381(16) Uani 1 1 d . . .
C25 C 0.5514(9) 0.1686(3) 0.3710(2) 0.0377(17) Uani 1 1 d . . .
C26 C 0.5779(10) 0.1836(3) 0.4160(2) 0.0448(19) Uani 1 1 d . . .
H26 H 0.5518 0.2204 0.4278 0.054 Uiso 1 1 calc R . .
C27 C 0.6483(10) 0.1382(3) 0.4424(2) 0.050(2) Uani 1 1 d . . .
H27 H 0.6771 0.1414 0.4738 0.060 Uiso 1 1 calc R . .
C28 C 0.6696(9) 0.0906(3) 0.4186(2) 0.0449(19) Uani 1 1 d . . .
H28 H 0.7132 0.0559 0.4312 0.054 Uiso 1 1 calc R . .
C31 C 0.4813(9) 0.4931(3) 0.2768(2) 0.0347(16) Uani 1 1 d . . .
C32 C 0.4486(10) 0.5468(3) 0.2614(2) 0.048(2) Uani 1 1 d . . .
H32 H 0.4106 0.5546 0.2312 0.057 Uiso 1 1 calc R . .
C33 C 0.4757(10) 0.5900(3) 0.2938(2) 0.0488(19) Uani 1 1 d . . .
H33 H 0.4567 0.6293 0.2875 0.059 Uiso 1 1 calc R . .
C34 C 0.5309(9) 0.5706(2) 0.3345(2) 0.0360(15) Uani 1 1 d . . .
C35 C 0.5732(8) 0.6033(3) 0.3750(2) 0.0347(16) Uani 1 1 d . . .
C36 C 0.6623(9) 0.5872(3) 0.4146(2) 0.0414(17) Uani 1 1 d . . .
H36 H 0.7059 0.5497 0.4204 0.050 Uiso 1 1 calc R . .
C37 C 0.6800(11) 0.6329(4) 0.4451(3) 0.059(2) Uani 1 1 d . . .
H37 H 0.7399 0.6299 0.4736 0.071 Uiso 1 1 calc R . .
C38 C 0.6040(11) 0.6814(4) 0.4300(3) 0.062(2) Uani 1 1 d . . .
H38 H 0.6016 0.7160 0.4469 0.074 Uiso 1 1 calc R . .
C41 C 0.3844(9) 0.3873(3) 0.1318(2) 0.0388(17) Uani 1 1 d . . .
C42 C 0.2971(10) 0.3482(3) 0.1051(2) 0.0431(18) Uani 1 1 d . . .
H42 H 0.2429 0.3145 0.1170 0.052 Uiso 1 1 calc R . .
C43 C 0.2943(10) 0.3615(3) 0.0593(2) 0.0451(19) Uani 1 1 d . . .
H43 H 0.2364 0.3384 0.0371 0.054 Uiso 1 1 calc R . .
C44 C 0.3829(9) 0.4111(3) 0.0491(2) 0.0373(16) Uani 1 1 d . . .
C45 C 0.4029(8) 0.4400(3) 0.0055(2) 0.0362(17) Uani 1 1 d . . .
C46 C 0.4898(9) 0.4906(3) -0.0047(2) 0.0363(16) Uani 1 1 d . . .
H46 H 0.5555 0.5127 0.0169 0.044 Uiso 1 1 calc R . .
C47 C 0.4698(10) 0.5058(3) -0.0506(2) 0.0460(18) Uani 1 1 d . . .
H47 H 0.5210 0.5393 -0.0634 0.055 Uiso 1 1 calc R . .
C48 C 0.3701(11) 0.4676(3) -0.0746(2) 0.052(2) Uani 1 1 d . . .
H48 H 0.3448 0.4711 -0.1061 0.062 Uiso 1 1 calc R . .
S61 S 0.0150(3) 0.14617(7) 0.17473(6) 0.0429(5) Uani 1 1 d . . .
S62 S -0.2029(3) 0.31210(8) 0.13336(7) 0.0575(6) Uani 1 1 d . . .
S71 S -0.0279(3) -0.07866(7) 0.16929(6) 0.0449(5) Uani 1 1 d . . .
S72 S -0.0037(3) -0.25444(8) 0.12368(6) 0.0604(6) Uani 1 1 d . . .
S81 S 0.1406(2) 0.08308(8) 0.40454(6) 0.0399(4) Uani 1 1 d . . .
S82A S 0.0276(5) 0.05823(13) 0.54700(10) 0.0480(8) Uani 0.75 1 d PD A 1
S82B S 0.250(3) 0.1358(7) 0.5124(7) 0.064(6) Uiso 0.25 1 d PD A 2
C51 C 0.0122(9) 0.0810(3) 0.2541(2) 0.0374(16) Uani 1 1 d . . .
C52 C 0.0142(9) 0.0298(3) 0.2296(2) 0.0385(17) Uani 1 1 d . . .
H52 H -0.0005 0.0307 0.1975 0.046 Uiso 1 1 calc R . .
C53 C 0.0373(9) -0.0226(3) 0.2515(2) 0.0368(17) Uani 1 1 d . . .
C54 C 0.0599(9) -0.0231(3) 0.2980(2) 0.0371(17) Uani 1 1 d . . .
H54 H 0.0771 -0.0586 0.3131 0.045 Uiso 1 1 calc R . .
C55 C 0.0580(9) 0.0269(3) 0.3234(2) 0.0364(16) Uani 1 1 d . . .
C56 C 0.0345(9) 0.0789(3) 0.3006(2) 0.0389(17) Uani 1 1 d . . .
H56 H 0.0339 0.1134 0.3176 0.047 Uiso 1 1 calc R . .
C61 C -0.0330(9) 0.1349(3) 0.2311(2) 0.0356(16) Uani 1 1 d . . .
C62 C -0.1225(9) 0.1808(3) 0.2491(2) 0.0385(17) Uani 1 1 d . . .
H62 H -0.1569 0.1837 0.2801 0.046 Uiso 1 1 calc R . .
C63 C -0.1582(9) 0.2235(3) 0.2162(2) 0.0405(18) Uani 1 1 d . . .
H63 H -0.2251 0.2572 0.2228 0.049 Uiso 1 1 calc R . .
C64 C -0.0892(8) 0.2124(3) 0.1745(2) 0.0350(16) Uani 1 1 d . . .
C65 C -0.1057(9) 0.2450(3) 0.1329(2) 0.0385(17) Uani 1 1 d . . .
C66 C -0.0590(9) 0.2297(3) 0.0897(2) 0.0435(19) Uani 1 1 d . . .
H66 H -0.0005 0.1948 0.0821 0.052 Uiso 1 1 calc R . .
C67 C -0.1076(11) 0.2717(3) 0.0576(3) 0.054(2) Uani 1 1 d . . .
H67 H -0.0865 0.2677 0.0259 0.065 Uiso 1 1 calc R . .
C68 C -0.1863(11) 0.3177(4) 0.0760(3) 0.064(2) Uani 1 1 d . . .
H68 H -0.2278 0.3497 0.0590 0.077 Uiso 1 1 calc R . .
C71 C 0.0250(9) -0.0768(3) 0.2267(2) 0.0360(16) Uani 1 1 d . . .
C72 C 0.0415(11) -0.1304(3) 0.2432(2) 0.051(2) Uani 1 1 d . . .
H72 H 0.0725 -0.1385 0.2739 0.061 Uiso 1 1 calc R . .
C73 C 0.0087(10) -0.1732(3) 0.2107(2) 0.0427(18) Uani 1 1 d . . .
H73 H 0.0141 -0.2128 0.2172 0.051 Uiso 1 1 calc R . .
C74 C -0.0314(8) -0.1520(2) 0.1690(2) 0.0334(15) Uani 1 1 d . . .
C75 C -0.0721(9) -0.1846(3) 0.1275(2) 0.0395(17) Uani 1 1 d . . .
C76 C -0.1678(10) -0.1666(3) 0.0883(2) 0.0424(19) Uani 1 1 d . . .
H76 H -0.2182 -0.1297 0.0839 0.051 Uiso 1 1 calc R . .
C77 C -0.1768(14) -0.2118(4) 0.0569(3) 0.085(3) Uani 1 1 d . . .
H77 H -0.2343 -0.2085 0.0281 0.102 Uiso 1 1 calc R . .
C78 C -0.0959(13) -0.2608(3) 0.0715(3) 0.074(3) Uani 1 1 d . . .
H78 H -0.0918 -0.2949 0.0540 0.089 Uiso 1 1 calc R . .
C81 C 0.0711(9) 0.0243(3) 0.3734(2) 0.0374(17) Uani 1 1 d . . .
C82 C 0.0231(9) -0.0196(3) 0.4021(2) 0.0346(15) Uani 1 1 d . . .
H82 H -0.0168 -0.0559 0.3917 0.042 Uiso 1 1 calc R . .
C83 C 0.0393(9) -0.0052(3) 0.4483(2) 0.0397(17) Uani 1 1 d . . .
H83 H 0.0092 -0.0307 0.4723 0.048 Uiso 1 1 calc R . .
C84 C 0.1019(9) 0.0483(3) 0.4555(2) 0.0377(17) Uani 1 1 d . A .
C85 C 0.1256(8) 0.0788(3) 0.4985(2) 0.0331(16) Uani 1 1 d D . .
C86A C 0.234(2) 0.1272(7) 0.5031(5) 0.037(4) Uani 0.75 1 d PD A 1
H86A H 0.3027 0.1449 0.4798 0.044 Uiso 0.75 1 calc PR A 1
C87A C 0.2216(15) 0.1465(4) 0.5515(4) 0.036(2) Uani 0.75 1 d PD A 1
H87A H 0.2814 0.1796 0.5626 0.043 Uiso 0.75 1 calc PR A 1
C88A C 0.1190(19) 0.1127(4) 0.5778(3) 0.048(3) Uani 0.75 1 d PD A 1
H88A H 0.0996 0.1184 0.6094 0.058 Uiso 0.75 1 calc PR A 1
C86B C 0.023(6) 0.0522(19) 0.5321(11) 0.062(11) Uiso 0.25 1 d PD A 2
H86B H -0.0498 0.0187 0.5312 0.074 Uiso 0.25 1 calc PR A 2
C87B C 0.063(6) 0.0927(17) 0.5701(14) 0.062(11) Uiso 0.25 1 d PD A 2
H87B H 0.0031 0.0863 0.5983 0.074 Uiso 0.25 1 calc PR A 2
C88B C 0.176(7) 0.137(2) 0.5673(9) 0.062(11) Uiso 0.25 1 d PD A 2
H88B H 0.2084 0.1635 0.5905 0.074 Uiso 0.25 1 calc PR A 2

loop_
_atom_site_aniso_label
_atom_site_aniso_U_11
_atom_site_aniso_U_22
_atom_site_aniso_U_33
_atom_site_aniso_U_23
_atom_site_aniso_U_13
_atom_site_aniso_U_12
S21 0.0509(11) 0.0292(9) 0.0389(10) 0.0019(8) 0.0005(10) -0.0004(8)
S22 0.0552(12) 0.0391(11) 0.0508(11) 0.0027(9) 0.0030(10) 0.0077(9)
S31 0.0645(12) 0.0320(9) 0.0374(10) 0.0037(8) -0.0007(10) 0.0031(9)
S32 0.0676(14) 0.0441(11) 0.0519(12) -0.0066(9) -0.0023(11) 0.0105(11)
S41 0.0474(11) 0.0331(9) 0.0375(10) 0.0000(8) -0.0006(9) -0.0020(9)
S42 0.0622(13) 0.0532(12) 0.0434(11) -0.0069(10) -0.0108(10) -0.0087(11)
C11 0.031(4) 0.030(4) 0.041(4) 0.007(3) 0.003(3) 0.006(3)
C12 0.039(4) 0.035(4) 0.032(3) 0.001(3) 0.004(3) 0.000(3)
C13 0.033(4) 0.028(4) 0.044(4) 0.002(3) 0.002(3) 0.004(3)
C14 0.047(5) 0.028(4) 0.040(4) 0.009(3) 0.003(3) 0.005(3)
C15 0.035(4) 0.036(4) 0.041(4) -0.002(3) 0.005(3) 0.005(3)
C16 0.047(5) 0.034(4) 0.042(4) -0.007(3) 0.000(3) 0.000(3)
C21 0.036(4) 0.034(4) 0.036(4) -0.003(3) 0.002(3) 0.000(3)
C22 0.045(4) 0.037(4) 0.042(4) -0.003(3) -0.001(4) 0.005(4)
C23 0.044(5) 0.035(4) 0.050(5) 0.002(4) 0.004(4) -0.005(4)
C24 0.042(4) 0.034(4) 0.038(4) -0.001(3) 0.012(4) 0.001(3)
C25 0.032(4) 0.032(4) 0.049(4) 0.005(3) 0.004(4) -0.001(3)
C26 0.054(5) 0.038(4) 0.042(4) 0.001(4) 0.010(4) 0.003(4)
C27 0.057(5) 0.054(5) 0.039(4) 0.002(4) -0.002(4) 0.004(4)
C28 0.041(4) 0.039(4) 0.055(5) 0.007(4) 0.005(4) 0.003(4)
C31 0.035(4) 0.032(4) 0.037(4) 0.003(3) 0.002(3) 0.001(3)
C32 0.074(6) 0.039(5) 0.031(4) 0.004(3) -0.012(4) 0.002(4)
C33 0.065(5) 0.031(4) 0.051(4) -0.003(4) -0.001(4) 0.007(4)
C34 0.041(4) 0.028(4) 0.039(4) 0.006(3) -0.002(4) -0.002(3)
C35 0.030(4) 0.036(4) 0.038(4) 0.002(3) 0.002(3) -0.006(3)
C36 0.042(4) 0.047(4) 0.035(4) 0.010(4) 0.001(3) -0.008(4)
C37 0.053(5) 0.073(6) 0.051(5) -0.003(5) -0.008(4) -0.015(5)
C38 0.070(6) 0.062(6) 0.052(5) -0.021(4) -0.003(5) -0.007(5)
C41 0.047(4) 0.034(4) 0.036(4) 0.007(3) -0.003(3) 0.013(3)
C42 0.058(5) 0.026(4) 0.046(5) 0.006(3) 0.003(4) -0.012(4)
C43 0.049(5) 0.044(5) 0.042(5) -0.003(4) -0.005(4) -0.014(4)
C44 0.039(4) 0.041(4) 0.032(4) -0.004(3) -0.003(3) 0.005(4)
C45 0.029(4) 0.041(4) 0.039(4) -0.010(3) -0.008(3) 0.005(3)
C46 0.038(4) 0.037(4) 0.034(4) -0.005(3) -0.008(3) -0.008(4)
C47 0.047(5) 0.043(4) 0.047(4) 0.006(4) 0.005(4) 0.005(4)
C48 0.060(5) 0.065(6) 0.031(4) -0.007(4) 0.000(4) 0.010(5)
S61 0.0543(12) 0.0351(10) 0.0392(10) -0.0015(8) 0.0101(10) 0.0066(9)
S62 0.0715(15) 0.0495(13) 0.0514(12) 0.0065(10) 0.0080(11) 0.0201(11)
S71 0.0652(12) 0.0338(10) 0.0358(10) 0.0037(8) 0.0040(10) -0.0023(9)
S72 0.0899(17) 0.0427(12) 0.0485(12) -0.0071(9) -0.0033(12) -0.0072(12)
S81 0.0463(11) 0.0356(10) 0.0378(10) 0.0003(8) 0.0023(9) -0.0058(9)
S82A 0.073(2) 0.0411(16) 0.0298(15) -0.0054(15) 0.0159(18) -0.0096(14)
C51 0.040(4) 0.035(4) 0.037(4) -0.005(3) 0.007(3) -0.003(4)
C52 0.044(4) 0.032(4) 0.039(4) -0.005(3) 0.000(4) 0.006(3)
C53 0.039(4) 0.036(4) 0.035(4) -0.005(3) 0.008(3) 0.001(3)
C54 0.045(4) 0.029(4) 0.037(4) 0.003(3) 0.004(3) 0.004(3)
C55 0.037(4) 0.035(4) 0.037(4) 0.001(3) 0.008(3) -0.003(3)
C56 0.037(4) 0.035(4) 0.045(4) -0.007(3) 0.009(3) 0.000(3)
C61 0.035(4) 0.026(4) 0.046(4) -0.004(3) -0.001(3) 0.000(3)
C62 0.052(5) 0.033(4) 0.030(4) -0.005(3) 0.005(3) -0.004(4)
C63 0.045(5) 0.025(4) 0.051(5) -0.009(3) -0.005(4) 0.000(3)
C64 0.035(4) 0.039(4) 0.032(4) -0.003(3) -0.001(3) -0.001(3)
C65 0.040(4) 0.038(4) 0.038(4) -0.004(3) -0.003(3) -0.004(3)
C66 0.052(5) 0.035(4) 0.044(4) -0.002(3) 0.004(4) -0.001(4)
C67 0.065(6) 0.058(5) 0.039(5) 0.002(4) 0.002(4) -0.008(5)
C68 0.067(6) 0.076(7) 0.049(5) 0.021(5) -0.010(4) 0.008(5)
C71 0.034(4) 0.033(4) 0.041(4) -0.004(3) -0.001(3) 0.005(3)
C72 0.071(6) 0.038(4) 0.045(4) -0.007(4) -0.011(4) 0.008(4)
C73 0.054(5) 0.033(4) 0.041(4) 0.005(3) 0.005(4) 0.008(4)
C74 0.038(4) 0.029(3) 0.033(4) -0.005(3) 0.004(3) 0.006(3)
C75 0.038(4) 0.040(4) 0.040(4) 0.006(3) 0.004(3) -0.008(3)
C76 0.049(5) 0.039(4) 0.040(4) 0.004(4) -0.006(4) -0.021(4)
C77 0.126(9) 0.092(8) 0.037(5) 0.029(5) -0.022(5) -0.049(7)
C78 0.130(9) 0.045(5) 0.046(5) -0.007(4) -0.004(5) -0.032(6)
C81 0.043(4) 0.028(4) 0.042(4) -0.010(3) -0.005(3) 0.006(3)
C82 0.034(4) 0.030(4) 0.040(4) -0.001(3) 0.004(3) 0.000(3)
C83 0.036(4) 0.038(4) 0.045(4) -0.001(3) -0.003(4) 0.005(3)
C84 0.034(4) 0.034(4) 0.045(4) 0.001(3) -0.003(3) 0.004(3)
C85 0.038(4) 0.024(4) 0.038(4) 0.004(3) -0.006(3) 0.003(3)
C86A 0.050(8) 0.046(8) 0.015(7) -0.019(6) -0.009(6) 0.002(5)
C87A 0.050(7) 0.033(6) 0.026(7) 0.000(5) -0.010(5) -0.001(5)
C88A 0.087(10) 0.031(7) 0.026(6) -0.006(5) -0.002(6) -0.003(7)

loop_
_atom_type_symbol
_atom_type_description
_atom_type_scat_dispersion_real
_atom_type_scat_dispersion_imag
_atom_type_scat_source
C C 0.0033 0.0016 'International Tables Vol C Tables 4.2.6.8 and 6.1.1.4'
H H 0.0000 0.0000 'International Tables Vol C Tables 4.2.6.8 and 6.1.1.4'
S S 0.1246 0.1234 'International Tables Vol C Tables 4.2.6.8 and 6.1.1.4'

loop_
_geom_angle_atom_site_label_1
_geom_angle_atom_site_label_2
_geom_angle_atom_site_label_3
_geom_angle
_geom_angle_site_symmetry_1
_geom_angle_site_symmetry_3
_geom_angle_publ_flag
C21 S21 C24 91.7(3) . . ?
C28 S22 C25 92.2(3) . . ?
C31 S31 C34 93.2(3) . . ?
C38 S32 C35 92.4(4) . . ?
C41 S41 C44 92.1(3) . . ?
C48 S42 C45 92.0(4) . . ?
C16 C11 C12 118.1(6) . . ?
C16 C11 C21 120.9(6) . . ?
C12 C11 C21 121.0(6) . . ?
C13 C12 C11 121.8(6) . . ?
C12 C13 C14 117.5(6) . . ?
C12 C13 C31 121.2(6) . . ?
C14 C13 C31 121.3(6) . . ?
C15 C14 C13 122.7(6) . . ?
C16 C15 C14 118.2(6) . . ?
C16 C15 C41 119.9(6) . . ?
C14 C15 C41 121.9(6) . . ?
C15 C16 C11 121.7(6) . . ?
C22 C21 C11 128.4(6) . . ?
C22 C21 S21 110.5(5) . . ?
C11 C21 S21 121.1(5) . . ?
C21 C22 C23 113.3(6) . . ?
C24 C23 C22 113.8(6) . . ?
C23 C24 C25 130.4(6) . . ?
C23 C24 S21 110.7(5) . . ?
C25 C24 S21 118.8(5) . . ?
C26 C25 C24 131.7(6) . . ?
C26 C25 S22 109.6(5) . . ?
C24 C25 S22 118.7(5) . . ?
C25 C26 C27 112.7(6) . . ?
C28 C27 C26 112.6(7) . . ?
C27 C28 S22 113.0(6) . . ?
C32 C31 C13 128.3(6) . . ?
C32 C31 S31 108.6(5) . . ?
C13 C31 S31 123.1(5) . . ?
C31 C32 C33 114.7(6) . . ?
C34 C33 C32 113.8(6) . . ?
C33 C34 C35 128.1(6) . . ?
C33 C34 S31 109.7(5) . . ?
C35 C34 S31 122.1(5) . . ?
C36 C35 C34 130.3(6) . . ?
C36 C35 S32 110.1(5) . . ?
C34 C35 S32 119.6(5) . . ?
C35 C36 C37 111.8(7) . . ?
C38 C37 C36 113.4(7) . . ?
C37 C38 S32 112.2(6) . . ?
C42 C41 C15 129.6(6) . . ?
C42 C41 S41 109.7(5) . . ?
C15 C41 S41 120.7(5) . . ?
C41 C42 C43 114.5(6) . . ?
C44 C43 C42 113.5(6) . . ?
C43 C44 C45 129.5(6) . . ?
C43 C44 S41 110.2(5) . . ?
C45 C44 S41 120.3(5) . . ?
C46 C45 C44 129.5(6) . . ?
C46 C45 S42 110.5(5) . . ?
C44 C45 S42 119.8(5) . . ?
C45 C46 C47 112.2(6) . . ?
C48 C47 C46 113.1(6) . . ?
C47 C48 S42 112.2(5) . . ?
C61 S61 C64 92.9(3) . . ?
C68 S62 C65 91.9(4) . . ?
C74 S71 C71 91.9(3) . . ?
C78 S72 C75 91.5(4) . . ?
C84 S81 C81 92.0(3) . . ?
C85 S82A C88A 93.9(4) . . ?
C85 S82B C88B 94.3(15) . . ?
C56 C51 C52 118.6(6) . . ?
C56 C51 C61 120.9(6) . . ?
C52 C51 C61 120.1(5) . . ?
C53 C52 C51 121.1(6) . . ?
C54 C53 C52 118.8(6) . . ?
C54 C53 C71 119.5(6) . . ?
C52 C53 C71 121.6(6) . . ?
C53 C54 C55 121.6(6) . . ?
C54 C55 C56 118.5(6) . . ?
C54 C55 C81 120.1(6) . . ?
C56 C55 C81 121.3(6) . . ?
C51 C56 C55 121.3(6) . . ?
C62 C61 C51 127.4(6) . . ?
C62 C61 S61 110.5(5) . . ?
C51 C61 S61 122.0(5) . . ?
C61 C62 C63 112.4(6) . . ?
C64 C63 C62 114.4(6) . . ?
C63 C64 C65 129.3(6) . . ?
C63 C64 S61 109.6(5) . . ?
C65 C64 S61 120.9(5) . . ?
C66 C65 C64 128.9(6) . . ?
C66 C65 S62 110.5(5) . . ?
C64 C65 S62 120.6(5) . . ?
C65 C66 C67 112.1(6) . . ?
C68 C67 C66 113.7(7) . . ?
C67 C68 S62 111.7(6) . . ?
C72 C71 C53 128.4(6) . . ?
C72 C71 S71 110.2(5) . . ?
C53 C71 S71 121.3(5) . . ?
C71 C72 C73 113.8(6) . . ?
C74 C73 C72 113.1(6) . . ?
C73 C74 C75 127.2(6) . . ?
C73 C74 S71 111.0(5) . . ?
C75 C74 S71 121.9(5) . . ?
C76 C75 C74 128.5(6) . . ?
C76 C75 S72 112.0(5) . . ?
C74 C75 S72 119.4(5) . . ?
C77 C76 C75 109.6(7) . . ?
C78 C77 C76 114.0(7) . . ?
C77 C78 S72 112.9(6) . . ?
C82 C81 C55 128.6(6) . . ?
C82 C81 S81 110.4(5) . . ?
C55 C81 S81 120.9(5) . . ?
C81 C82 C83 113.0(6) . . ?
C84 C83 C82 113.7(6) . . ?
C83 C84 C85 129.0(6) . . ?
C83 C84 S81 110.9(5) . . ?
C85 C84 S81 120.0(5) . . ?
C86A C85 C84 123.5(9) . . ?
C86B C85 C84 109.3(19) . . ?
C86B C85 S82B 118.7(18) . . ?
C84 C85 S82B 132.0(9) . . ?
C86A C85 S82A 113.4(8) . . ?
C84 C85 S82A 123.1(5) . . ?
C85 C86A C87A 107.9(13) . . ?
C88A C87A C86A 113.8(9) . . ?
C87A C88A S82A 111.0(7) . . ?
C85 C86B C87B 98(3) . . ?
C88B C87B C86B 125(4) . . ?
C87B C88B S82B 104(3) . . ?

loop_
_geom_bond_atom_site_label_1
_geom_bond_atom_site_label_2
_geom_bond_distance
_geom_bond_site_symmetry_2
_geom_bond_publ_flag
S21 C21 1.731(6) . ?
S21 C24 1.740(6) . ?
S22 C28 1.692(7) . ?
S22 C25 1.722(6) . ?
S31 C31 1.728(6) . ?
S31 C34 1.729(6) . ?
S32 C38 1.686(8) . ?
S32 C35 1.715(6) . ?
S41 C41 1.731(7) . ?
S41 C44 1.733(6) . ?
S42 C48 1.688(8) . ?
S42 C45 1.723(6) . ?
C11 C16 1.390(8) . ?
C11 C12 1.411(8) . ?
C11 C21 1.466(8) . ?
C12 C13 1.391(8) . ?
C13 C14 1.393(8) . ?
C13 C31 1.461(8) . ?
C14 C15 1.390(8) . ?
C15 C16 1.389(8) . ?
C15 C41 1.467(9) . ?
C21 C22 1.356(8) . ?
C22 C23 1.414(9) . ?
C23 C24 1.336(9) . ?
C24 C25 1.467(9) . ?
C25 C26 1.381(9) . ?
C26 C27 1.417(9) . ?
C27 C28 1.327(9) . ?
C31 C32 1.360(8) . ?
C32 C33 1.403(9) . ?
C33 C34 1.343(8) . ?
C34 C35 1.451(8) . ?
C35 C36 1.389(8) . ?
C36 C37 1.404(9) . ?
C37 C38 1.341(10) . ?
C41 C42 1.366(9) . ?
C42 C43 1.384(9) . ?
C43 C44 1.365(9) . ?
C44 C45 1.459(8) . ?
C45 C46 1.379(9) . ?
C46 C47 1.403(8) . ?
C47 C48 1.355(9) . ?
S61 C61 1.717(6) . ?
S61 C64 1.730(6) . ?
S62 C68 1.697(8) . ?
S62 C65 1.727(7) . ?
S71 C74 1.719(6) . ?
S71 C71 1.734(6) . ?
S72 C78 1.685(8) . ?
S72 C75 1.716(7) . ?
S81 C84 1.730(7) . ?
S81 C81 1.731(6) . ?
S82A C85 1.670(7) . ?
S82A C88A 1.703(9) . ?
S82B C85 1.670(7) . ?
S82B C88B 1.703(9) . ?
C51 C56 1.379(8) . ?
C51 C52 1.400(8) . ?
C51 C61 1.470(8) . ?
C52 C53 1.397(8) . ?
C53 C54 1.377(8) . ?
C53 C71 1.468(8) . ?
C54 C55 1.389(8) . ?
C55 C56 1.401(8) . ?
C55 C81 1.477(9) . ?
C61 C62 1.367(8) . ?
C62 C63 1.417(8) . ?
C63 C64 1.351(8) . ?
C64 C65 1.448(9) . ?
C65 C66 1.366(9) . ?
C66 C67 1.409(9) . ?
C67 C68 1.338(10) . ?
C71 C72 1.352(9) . ?
C72 C73 1.406(9) . ?
C73 C74 1.355(8) . ?
C74 C75 1.469(9) . ?
C75 C76 1.415(9) . ?
C76 C77 1.407(11) . ?
C77 C78 1.361(12) . ?
C81 C82 1.375(8) . ?
C82 C83 1.408(8) . ?
C83 C84 1.353(8) . ?
C84 C85 1.461(8) . ?
C85 C86A 1.391(17) . ?
C85 C86B 1.391(17) . ?
C86A C87A 1.496(18) . ?
C87A C88A 1.338(13) . ?
C86B C87B 1.496(18) . ?
C87B C88B 1.338(13) . ?

loop_
_geom_torsion_atom_site_label_1
_geom_torsion_atom_site_label_2
_geom_torsion_atom_site_label_3
_geom_torsion_atom_site_label_4
_geom_torsion
_geom_torsion_site_symmetry_1
_geom_torsion_site_symmetry_2
_geom_torsion_site_symmetry_3
_geom_torsion_site_symmetry_4
_geom_torsion_publ_flag
C16 C11 C12 C13 -0.6(10) . . . . ?
C21 C11 C12 C13 180.0(6) . . . . ?
C11 C12 C13 C14 0.0(10) . . . . ?
C11 C12 C13 C31 177.6(6) . . . . ?
C12 C13 C14 C15 0.9(10) . . . . ?
C31 C13 C14 C15 -176.7(6) . . . . ?
C13 C14 C15 C16 -1.2(10) . . . . ?
C13 C14 C15 C41 178.8(6) . . . . ?
C14 C15 C16 C11 0.5(10) . . . . ?
C41 C15 C16 C11 -179.5(6) . . . . ?
C12 C11 C16 C15 0.4(10) . . . . ?
C21 C11 C16 C15 179.8(6) . . . . ?
C16 C11 C21 C22 -19.8(11) . . . . ?
C12 C11 C21 C22 159.6(7) . . . . ?
C16 C11 C21 S21 156.5(5) . . . . ?
C12 C11 C21 S21 -24.1(9) . . . . ?
C24 S21 C21 C22 -0.2(5) . . . . ?
C24 S21 C21 C11 -177.1(6) . . . . ?
C11 C21 C22 C23 176.9(6) . . . . ?
S21 C21 C22 C23 0.3(8) . . . . ?
C21 C22 C23 C24 -0.3(9) . . . . ?
C22 C23 C24 C25 -178.6(7) . . . . ?
C22 C23 C24 S21 0.1(8) . . . . ?
C21 S21 C24 C23 0.0(5) . . . . ?
C21 S21 C24 C25 178.9(5) . . . . ?
C23 C24 C25 C26 -149.3(8) . . . . ?
S21 C24 C25 C26 32.1(10) . . . . ?
C23 C24 C25 S22 32.6(10) . . . . ?
S21 C24 C25 S22 -146.0(4) . . . . ?
C28 S22 C25 C26 -0.3(6) . . . . ?
C28 S22 C25 C24 178.2(6) . . . . ?
C24 C25 C26 C27 -177.2(7) . . . . ?
S22 C25 C26 C27 1.1(8) . . . . ?
C25 C26 C27 C28 -1.5(10) . . . . ?
C26 C27 C28 S22 1.2(9) . . . . ?
C25 S22 C28 C27 -0.5(6) . . . . ?
C12 C13 C31 C32 -165.2(7) . . . . ?
C14 C13 C31 C32 12.3(11) . . . . ?
C12 C13 C31 S31 14.2(9) . . . . ?
C14 C13 C31 S31 -168.3(5) . . . . ?
C34 S31 C31 C32 0.6(6) . . . . ?
C34 S31 C31 C13 -178.9(6) . . . . ?
C13 C31 C32 C33 178.7(7) . . . . ?
S31 C31 C32 C33 -0.7(8) . . . . ?
C31 C32 C33 C34 0.5(10) . . . . ?
C32 C33 C34 C35 179.2(6) . . . . ?
C32 C33 C34 S31 0.0(8) . . . . ?
C31 S31 C34 C33 -0.3(6) . . . . ?
C31 S31 C34 C35 -179.6(5) . . . . ?
C33 C34 C35 C36 -166.3(7) . . . . ?
S31 C34 C35 C36 12.8(10) . . . . ?
C33 C34 C35 S32 12.4(10) . . . . ?
S31 C34 C35 S32 -168.4(4) . . . . ?
C38 S32 C35 C36 -0.1(5) . . . . ?
C38 S32 C35 C34 -179.1(5) . . . . ?
C34 C35 C36 C37 178.1(6) . . . . ?
S32 C35 C36 C37 -0.8(7) . . . . ?
C35 C36 C37 C38 1.5(10) . . . . ?
C36 C37 C38 S32 -1.6(9) . . . . ?
C35 S32 C38 C37 1.0(7) . . . . ?
C16 C15 C41 C42 25.1(11) . . . . ?
C14 C15 C41 C42 -154.8(7) . . . . ?
C16 C15 C41 S41 -153.5(5) . . . . ?
C14 C15 C41 S41 26.5(9) . . . . ?
C44 S41 C41 C42 1.6(5) . . . . ?
C44 S41 C41 C15 -179.5(5) . . . . ?
C15 C41 C42 C43 179.4(7) . . . . ?
S41 C41 C42 C43 -1.8(8) . . . . ?
C41 C42 C43 C44 1.2(10) . . . . ?
C42 C43 C44 C45 -177.4(6) . . . . ?
C42 C43 C44 S41 0.1(8) . . . . ?
C41 S41 C44 C43 -0.9(5) . . . . ?
C41 S41 C44 C45 176.8(5) . . . . ?
C43 C44 C45 C46 178.8(7) . . . . ?
S41 C44 C45 C46 1.6(10) . . . . ?
C43 C44 C45 S42 3.4(10) . . . . ?
S41 C44 C45 S42 -173.8(4) . . . . ?
C48 S42 C45 C46 1.1(6) . . . . ?
C48 S42 C45 C44 177.3(5) . . . . ?
C44 C45 C46 C47 -176.6(6) . . . . ?
S42 C45 C46 C47 -0.8(8) . . . . ?
C45 C46 C47 C48 0.1(9) . . . . ?
C46 C47 C48 S42 0.8(8) . . . . ?
C45 S42 C48 C47 -1.0(6) . . . . ?
C56 C51 C52 C53 0.3(10) . . . . ?
C61 C51 C52 C53 -173.0(6) . . . . ?
C51 C52 C53 C54 -0.5(10) . . . . ?
C51 C52 C53 C71 175.0(6) . . . . ?
C52 C53 C54 C55 0.7(11) . . . . ?
C71 C53 C54 C55 -174.9(6) . . . . ?
C53 C54 C55 C56 -0.7(10) . . . . ?
C53 C54 C55 C81 176.2(6) . . . . ?
C52 C51 C56 C55 -0.3(10) . . . . ?
C61 C51 C56 C55 173.0(6) . . . . ?
C54 C55 C56 C51 0.5(10) . . . . ?
C81 C55 C56 C51 -176.4(6) . . . . ?
C56 C51 C61 C62 -26.6(11) . . . . ?
C52 C51 C61 C62 146.6(7) . . . . ?
C56 C51 C61 S61 156.6(5) . . . . ?
C52 C51 C61 S61 -30.2(9) . . . . ?
C64 S61 C61 C62 -1.1(5) . . . . ?
C64 S61 C61 C51 176.2(6) . . . . ?
C51 C61 C62 C63 -174.4(6) . . . . ?
S61 C61 C62 C63 2.7(8) . . . . ?
C61 C62 C63 C64 -3.5(9) . . . . ?
C62 C63 C64 C65 177.2(6) . . . . ?
C62 C63 C64 S61 2.5(7) . . . . ?
C61 S61 C64 C63 -0.8(5) . . . . ?
C61 S61 C64 C65 -176.0(5) . . . . ?
C63 C64 C65 C66 -169.3(7) . . . . ?
S61 C64 C65 C66 4.8(10) . . . . ?
C63 C64 C65 S62 8.1(10) . . . . ?
S61 C64 C65 S62 -177.8(4) . . . . ?
C68 S62 C65 C66 1.8(6) . . . . ?
C68 S62 C65 C64 -176.1(6) . . . . ?
C64 C65 C66 C67 175.9(7) . . . . ?
S62 C65 C66 C67 -1.8(8) . . . . ?
C65 C66 C67 C68 0.9(10) . . . . ?
C66 C67 C68 S62 0.5(9) . . . . ?
C65 S62 C68 C67 -1.3(7) . . . . ?
C54 C53 C71 C72 -3.5(11) . . . . ?
C52 C53 C71 C72 -179.0(7) . . . . ?
C54 C53 C71 S71 172.9(5) . . . . ?
C52 C53 C71 S71 -2.6(9) . . . . ?
C74 S71 C71 C72 1.2(6) . . . . ?
C74 S71 C71 C53 -175.8(6) . . . . ?
C53 C71 C72 C73 175.5(7) . . . . ?
S71 C71 C72 C73 -1.3(9) . . . . ?
C71 C72 C73 C74 0.6(10) . . . . ?
C72 C73 C74 C75 179.8(7) . . . . ?
C72 C73 C74 S71 0.3(8) . . . . ?
C71 S71 C74 C73 -0.9(6) . . . . ?
C71 S71 C74 C75 179.6(5) . . . . ?
C73 C74 C75 C76 158.1(7) . . . . ?
S71 C74 C75 C76 -22.5(10) . . . . ?
C73 C74 C75 S72 -20.5(9) . . . . ?
S71 C74 C75 S72 158.9(4) . . . . ?
C78 S72 C75 C76 0.5(6) . . . . ?
C78 S72 C75 C74 179.3(6) . . . . ?
C74 C75 C76 C77 -179.4(7) . . . . ?
S72 C75 C76 C77 -0.8(8) . . . . ?
C75 C76 C77 C78 0.7(10) . . . . ?
C76 C77 C78 S72 -0.4(11) . . . . ?
C75 S72 C78 C77 -0.1(8) . . . . ?
C54 C55 C81 C82 -25.2(11) . . . . ?
C56 C55 C81 C82 151.6(7) . . . . ?
C54 C55 C81 S81 159.4(5) . . . . ?
C56 C55 C81 S81 -23.8(9) . . . . ?
C84 S81 C81 C82 -0.7(5) . . . . ?
C84 S81 C81 C55 175.5(5) . . . . ?
C55 C81 C82 C83 -174.7(6) . . . . ?
S81 C81 C82 C83 1.2(7) . . . . ?
C81 C82 C83 C84 -1.2(9) . . . . ?
C82 C83 C84 C85 176.1(6) . . . . ?
C82 C83 C84 S81 0.6(8) . . . . ?
C81 S81 C84 C83 0.0(5) . . . . ?
C81 S81 C84 C85 -175.9(5) . . . . ?
C83 C84 C85 C86A 162.5(11) . . . . ?
S81 C84 C85 C86A -22.4(12) . . . . ?
C83 C84 C85 C86B -18(3) . . . . ?
S81 C84 C85 C86B 157(2) . . . . ?
C83 C84 C85 S82B 160.6(12) . . . . ?
S81 C84 C85 S82B -24.3(13) . . . . ?
C83 C84 C85 S82A -16.6(10) . . . . ?
S81 C84 C85 S82A 158.5(4) . . . . ?
C88B S82B C85 C86B -3(4) . . . . ?
C88B S82B C85 C84 178(2) . . . . ?
C88A S82A C85 C86A 0.8(10) . . . . ?
C88A S82A C85 C84 179.9(6) . . . . ?
C84 C85 C86A C87A 179.2(8) . . . . ?
S82A C85 C86A C87A -1.6(14) . . . . ?
C85 C86A C87A C88A 2.0(16) . . . . ?
C86A C87A C88A S82A -1.5(13) . . . . ?
C85 S82A C88A C87A 0.5(9) . . . . ?
C84 C85 C86B C87B -177(3) . . . . ?
S82B C85 C86B C87B 4(4) . . . . ?
C85 C86B C87B C88B -4(7) . . . . ?
C86B C87B C88B S82B 2(8) . . . . ?
C85 S82B C88B C87B 1(5) . . . . ?
